data_7023654
loop_
_publ_author_name
'Baranov, Evgeny V.'
'Fukin, Georgy K.'
'Balashova, Tatyana V.'
'Pushkarev, Anatoly P.'
'Grishin, Ivan D.'
'Bochkarev, Mikhail N.'

_publ_section_title
;
 8-Quinolinolate complexes of yttrium and ytterbium: molecular arrangement
 and fragmentation under laser impact.
;
_journal_issue 44
_journal_name_full 'Dalton transactions (Cambridge, England : 2003)'
_journal_page_first 15699
_journal_page_last 15705
_journal_paper_doi 10.1039/c3dt51706c
_journal_volume 42
_journal_year 2013
_chemical_formula_sum 'C85 H64 N9 O11 Y3'
_chemical_formula_weight 1654.18
_chemical_name_systematic
; 
 ? 
;
_space_group_IT_number 14
_symmetry_cell_setting monoclinic
_symmetry_space_group_name_Hall '-P 2yn'
_symmetry_space_group_name_H-M 'P 1 21/n 1'
_atom_sites_solution_hydrogens geom
_atom_sites_solution_primary direct
_atom_sites_solution_secondary difmap
_audit_creation_method SHELXL-97
_cell_angle_alpha 90.00
_cell_angle_beta 91.536(2)
_cell_angle_gamma 90.00
_cell_formula_units_Z 4
_cell_length_a 16.9402(19)
_cell_length_b 24.619(3)
_cell_length_c 18.248(2)
_cell_measurement_reflns_used 700
_cell_measurement_temperature 100(2)
_cell_measurement_theta_max 30
_cell_measurement_theta_min 2
_cell_volume 7607.6(15)
_computing_cell_refinement 'Bruker SMART'
_computing_data_collection 'Bruker SMART'
_computing_data_reduction 'Bruker SHELXTL'
_computing_molecular_graphics 'Bruker SHELXTL'
_computing_publication_material 'Bruker SHELXTL'
_computing_structure_refinement 'SHELXL-97 (Sheldrick, 1997)'
_computing_structure_solution 'SHELXS-97 (Sheldrick, 1990)'
_diffrn_ambient_temperature 100(2)
_diffrn_measured_fraction_theta_full 0.990
_diffrn_measured_fraction_theta_max 0.990
_diffrn_measurement_device_type 'CCD area detector'
_diffrn_measurement_method 'omega scans'
_diffrn_radiation_monochromator graphite
_diffrn_radiation_source 'fine-focus sealed tube'
_diffrn_radiation_type MoK\a
_diffrn_radiation_wavelength 0.71073
_diffrn_reflns_av_R_equivalents 0.1564
_diffrn_reflns_av_unetI/netI 0.1460
_diffrn_reflns_limit_h_max 20
_diffrn_reflns_limit_h_min -20
_diffrn_reflns_limit_k_max 30
_diffrn_reflns_limit_k_min -30
_diffrn_reflns_limit_l_max 22
_diffrn_reflns_limit_l_min -22
_diffrn_reflns_number 63970
_diffrn_reflns_theta_full 26.06
_diffrn_reflns_theta_max 26.06
_diffrn_reflns_theta_min 1.82
_exptl_absorpt_coefficient_mu 2.337
_exptl_absorpt_correction_T_max 0.8921
_exptl_absorpt_correction_T_min 0.3298
_exptl_absorpt_correction_type multi-scan
_exptl_absorpt_process_details 'SADABS (Sheldrick, 1998)'
_exptl_crystal_colour yellow
_exptl_crystal_density_diffrn 1.444
_exptl_crystal_density_method 'not measured'
_exptl_crystal_description stick
_exptl_crystal_F_000 3368
_exptl_crystal_size_max 0.61
_exptl_crystal_size_mid 0.18
_exptl_crystal_size_min 0.05
_refine_diff_density_max 1.406
_refine_diff_density_min -0.825
_refine_diff_density_rms 0.114
_refine_ls_extinction_method none
_refine_ls_goodness_of_fit_ref 1.017
_refine_ls_hydrogen_treatment constr
_refine_ls_matrix_type full
_refine_ls_number_parameters 1063
_refine_ls_number_reflns 14889
_refine_ls_number_restraints 177
_refine_ls_restrained_S_all 1.022
_refine_ls_R_factor_all 0.1904
_refine_ls_R_factor_gt 0.0827
_refine_ls_shift/su_max 0.001
_refine_ls_shift/su_mean 0.000
_refine_ls_structure_factor_coef Fsqd
_refine_ls_weighting_details 'calc w=1/[\s^2^(Fo^2^)+(0.1074P)^2^+0.0000P] where P=(Fo^2^+2Fc^2^)/3'
_refine_ls_weighting_scheme calc
_refine_ls_wR_factor_gt 0.1815
_refine_ls_wR_factor_ref 0.2285
_reflns_number_gt 6987
_reflns_number_total 14889
_reflns_threshold_expression >2sigma(I)
_cod_data_source_file c3dt51706c.txt
_cod_data_source_block yoxqm
_cod_depositor_comments
;
The following automatic conversions were performed:

'_symmetry_cell_setting' value 'Monoclinic' changed to 'monoclinic'
according to /home/saulius/struct/CIF-dictionaries/cif_core.dic
dictionary named 'cif_core.dic' version 2.4.2 from 2011-04-26.

Automatic conversion script
Id: cif_fix_values 1891 2012-01-12 08:04:46Z andrius 
;
_cod_original_cell_volume 7607.7(15)
_cod_original_sg_symbol_H-M P2(1)/n
_cod_database_code 7023654

loop_
_symmetry_equiv_pos_as_xyz
'x, y, z'
'-x+1/2, y+1/2, -z+1/2'
'-x, -y, -z'
'x-1/2, -y-1/2, z-1/2'

loop_
_atom_site_label
_atom_site_type_symbol
_atom_site_fract_x
_atom_site_fract_y
_atom_site_fract_z
_atom_site_U_iso_or_equiv
_atom_site_adp_type
_atom_site_occupancy
_atom_site_symmetry_multiplicity
_atom_site_calc_flag
_atom_site_refinement_flags
_atom_site_disorder_assembly
_atom_site_disorder_group
Y1 Y -0.48592(3) 0.62570(2) 0.25946(3) 0.03768(14) Uani 1 1 d . . .
Y2 Y -0.67681(3) 0.67998(2) 0.26073(3) 0.03541(14) Uani 1 1 d . A .
Y3 Y -0.28964(3) 0.66873(3) 0.25206(3) 0.05000(17) Uani 1 1 d . A .
O1A O -0.6038(2) 0.61082(13) 0.31989(18) 0.0389(10) Uani 1 1 d . A .
N1A N -0.7510(3) 0.59213(19) 0.2657(2) 0.0496(14) Uani 1 1 d . . .
C1A C -0.8229(4) 0.5833(3) 0.2378(3) 0.0560(18) Uani 1 1 d . A .
H1AA H -0.8449 0.6087 0.2038 0.067 Uiso 1 1 calc R . .
C2A C -0.8671(4) 0.5382(3) 0.2565(4) 0.073(2) Uani 1 1 d D . .
H2AA H -0.9178 0.5323 0.2345 0.088 Uiso 1 1 calc R A .
C3A C -0.8376(4) 0.5032(3) 0.3061(4) 0.073(2) Uani 1 1 d . A .
H3AA H -0.8688 0.4731 0.3204 0.087 Uiso 1 1 calc R . .
C4A C -0.7619(4) 0.5097(2) 0.3373(3) 0.0550(18) Uani 1 1 d . . .
C5A C -0.7193(3) 0.5559(2) 0.3139(3) 0.0452(16) Uani 1 1 d . A .
C6A C -0.6415(3) 0.5669(2) 0.3432(3) 0.0443(16) Uani 1 1 d . . .
C7A C -0.6112(4) 0.5315(2) 0.3959(3) 0.0536(18) Uani 1 1 d . A .
H7AA H -0.5608 0.5381 0.4182 0.064 Uiso 1 1 calc R . .
C8A C -0.6545(4) 0.4862(2) 0.4162(3) 0.062(2) Uani 1 1 d . . .
H8AA H -0.6316 0.4621 0.4515 0.075 Uiso 1 1 calc R A .
C9A C -0.7263(4) 0.4746(2) 0.3891(4) 0.065(2) Uani 1 1 d . A .
H9AA H -0.7532 0.4430 0.4046 0.078 Uiso 1 1 calc R . .
O1B O -0.58189(19) 0.65540(14) 0.17742(17) 0.0375(10) Uani 1 1 d . A .
N1B N -0.7234(3) 0.68448(16) 0.1266(2) 0.0378(12) Uani 1 1 d . . .
C1B C -0.7946(3) 0.6987(2) 0.1008(3) 0.0434(16) Uani 1 1 d . A .
H1BA H -0.8333 0.7090 0.1350 0.052 Uiso 1 1 calc R . .
C2B C -0.8156(3) 0.6994(2) 0.0261(3) 0.0478(17) Uani 1 1 d . . .
H2BA H -0.8677 0.7094 0.0107 0.057 Uiso 1 1 calc R A .
C3B C -0.7626(3) 0.6860(2) -0.0235(3) 0.0444(16) Uani 1 1 d . A .
H3BA H -0.7766 0.6869 -0.0743 0.053 Uiso 1 1 calc R . .
C4B C -0.6845(3) 0.6703(2) -0.0003(3) 0.0377(15) Uani 1 1 d . . .
C5B C -0.6684(3) 0.66984(19) 0.0767(3) 0.0332(14) Uani 1 1 d . A .
C6B C -0.5932(3) 0.65472(19) 0.1048(3) 0.0331(14) Uani 1 1 d . . .
C7B C -0.5367(3) 0.6402(2) 0.0571(3) 0.0415(15) Uani 1 1 d . A .
H7BA H -0.4858 0.6297 0.0751 0.050 Uiso 1 1 calc R . .
C8B C -0.5532(3) 0.6407(2) -0.0191(3) 0.0504(17) Uani 1 1 d . . .
H8BA H -0.5127 0.6304 -0.0513 0.060 Uiso 1 1 calc R A .
C9B C -0.6236(3) 0.6550(2) -0.0475(3) 0.0468(17) Uani 1 1 d . A .
H9BA H -0.6327 0.6550 -0.0991 0.056 Uiso 1 1 calc R . .
O1C O -0.55257(19) 0.70771(13) 0.30595(17) 0.0349(9) Uani 1 1 d . A .
N1C N -0.6627(3) 0.78093(17) 0.2700(2) 0.0413(12) Uani 1 1 d U . .
C1C C -0.7199(3) 0.8170(2) 0.2529(3) 0.0481(17) Uani 1 1 d . A .
H1CA H -0.7671 0.8044 0.2294 0.058 Uiso 1 1 calc R . .
C2C C -0.7120(4) 0.8725(2) 0.2686(3) 0.0582(19) Uani 1 1 d . . .
H2CA H -0.7536 0.8969 0.2556 0.070 Uiso 1 1 calc R A .
C3C C -0.6449(4) 0.8918(2) 0.3024(3) 0.0549(18) Uani 1 1 d D A .
H3CA H -0.6396 0.9293 0.3138 0.066 Uiso 1 1 calc R . .
C4C C -0.5834(3) 0.8547(2) 0.3201(3) 0.0414(15) Uani 1 1 d . . .
C5C C -0.5943(3) 0.7989(2) 0.3036(3) 0.0367(14) Uani 1 1 d U A .
C6C C -0.5374(3) 0.7590(2) 0.3220(2) 0.0365(14) Uani 1 1 d . . .
C7C C -0.4674(3) 0.7773(2) 0.3574(3) 0.0424(16) Uani 1 1 d . A .
H7CA H -0.4273 0.7519 0.3708 0.051 Uiso 1 1 calc R . .
C8C C -0.4560(3) 0.8326(2) 0.3730(3) 0.0450(16) Uani 1 1 d . . .
H8CA H -0.4080 0.8440 0.3963 0.054 Uiso 1 1 calc R A .
C9C C -0.5124(4) 0.8705(2) 0.3555(3) 0.0476(17) Uani 1 1 d . A .
H9CA H -0.5035 0.9076 0.3673 0.057 Uiso 1 1 calc R . .
O1D O -0.8014(2) 0.71038(15) 0.26046(19) 0.0470(11) Uani 1 1 d . . .
N1D N -0.7261(3) 0.68587(17) 0.3880(2) 0.0408(12) Uani 1 1 d . . .
C1D C -0.6931(4) 0.6716(2) 0.4500(3) 0.0578(19) Uani 1 1 d . A .
H1DA H -0.6418 0.6561 0.4491 0.069 Uiso 1 1 calc R . .
C2D C -0.7282(4) 0.6775(3) 0.5188(3) 0.081(2) Uani 1 1 d . . .
H2DA H -0.7022 0.6655 0.5626 0.097 Uiso 1 1 calc R A .
C3D C -0.8001(4) 0.7011(3) 0.5199(3) 0.071(2) Uani 1 1 d . A .
H3DA H -0.8238 0.7067 0.5660 0.085 Uiso 1 1 calc R . .
C4D C -0.8405(4) 0.7172(3) 0.4576(3) 0.0585(19) Uani 1 1 d . . .
C5D C -0.8005(3) 0.7086(2) 0.3893(3) 0.0476(16) Uani 1 1 d . A .
C6D C -0.8379(3) 0.7226(2) 0.3213(3) 0.0432(16) Uani 1 1 d . A .
C7D C -0.9093(4) 0.7485(3) 0.3226(4) 0.067(2) Uani 1 1 d . . .
H7DA H -0.9338 0.7598 0.2777 0.081 Uiso 1 1 calc R A .
C8D C -0.9472(4) 0.7587(3) 0.3881(4) 0.076(2) Uani 1 1 d . A .
H8DA H -0.9966 0.7770 0.3865 0.091 Uiso 1 1 calc R . .
C9D C -0.9164(4) 0.7435(3) 0.4529(4) 0.067(2) Uani 1 1 d . A .
H9DA H -0.9446 0.7501 0.4963 0.080 Uiso 1 1 calc R . .
O1E O -0.3846(2) 0.65229(15) 0.33941(18) 0.0426(10) Uani 1 1 d . A .
N1E N -0.2397(3) 0.67766(18) 0.3845(2) 0.0432(13) Uani 1 1 d . . .
C1E C -0.1663(3) 0.6911(2) 0.4065(3) 0.0467(17) Uani 1 1 d . A .
H1EA H -0.1284 0.6989 0.3704 0.056 Uiso 1 1 calc R . .
C2E C -0.1432(4) 0.6942(2) 0.4808(3) 0.0530(18) Uani 1 1 d . . .
H2EA H -0.0906 0.7040 0.4948 0.064 Uiso 1 1 calc R A .
C3E C -0.1980(4) 0.6829(2) 0.5332(3) 0.0522(18) Uani 1 1 d . A .
H3EA H -0.1828 0.6841 0.5837 0.063 Uiso 1 1 calc R . .
C4E C -0.2764(3) 0.6695(2) 0.5127(3) 0.0425(16) Uani 1 1 d . . .
C5E C -0.2937(3) 0.6676(2) 0.4368(3) 0.0364(14) Uani 1 1 d . A .
C6E C -0.3708(3) 0.6545(2) 0.4112(3) 0.0355(14) Uani 1 1 d . . .
C7E C -0.4282(3) 0.6452(2) 0.4619(3) 0.0426(15) Uani 1 1 d . A .
H7EA H -0.4806 0.6368 0.4457 0.051 Uiso 1 1 calc R . .
C8E C -0.4100(4) 0.6482(2) 0.5365(3) 0.0481(17) Uani 1 1 d . . .
H8EA H -0.4507 0.6425 0.5705 0.058 Uiso 1 1 calc R A .
C9E C -0.3362(4) 0.6588(2) 0.5620(3) 0.0495(17) Uani 1 1 d . A .
H9EA H -0.3249 0.6591 0.6133 0.059 Uiso 1 1 calc R . .
O1F O -0.3719(2) 0.60128(15) 0.1989(2) 0.0515(11) Uani 1 1 d . A .
N1F N -0.2247(3) 0.5785(2) 0.2478(3) 0.0703(18) Uani 1 1 d U . .
C1F C -0.1550(4) 0.5688(3) 0.2740(5) 0.097(3) Uani 1 1 d U A .
H1FA H -0.1308 0.5934 0.3079 0.116 Uiso 1 1 calc R . .
C2F C -0.1147(5) 0.5222(4) 0.2527(5) 0.112(3) Uani 1 1 d U . .
H2FA H -0.0638 0.5149 0.2733 0.134 Uiso 1 1 calc R A .
C3F C -0.1473(5) 0.4874(3) 0.2032(5) 0.098(3) Uani 1 1 d U A .
H3FA H -0.1186 0.4564 0.1880 0.118 Uiso 1 1 calc R . .
C4F C -0.2234(4) 0.4973(3) 0.1744(5) 0.083(3) Uani 1 1 d . . .
C5F C -0.2605(4) 0.5440(2) 0.1997(4) 0.0596(19) Uani 1 1 d . A .
C6F C -0.3391(4) 0.5571(2) 0.1738(3) 0.0545(18) Uani 1 1 d . . .
C7F C -0.3777(4) 0.5243(2) 0.1209(3) 0.064(2) Uani 1 1 d . A .
H7FA H -0.4292 0.5328 0.1024 0.077 Uiso 1 1 calc R . .
C8F C -0.3359(5) 0.4779(3) 0.0963(4) 0.084(2) Uani 1 1 d U . .
H8FA H -0.3600 0.4555 0.0597 0.101 Uiso 1 1 calc R A .
C9F C -0.2615(4) 0.4641(3) 0.1236(4) 0.084(2) Uani 1 1 d U A .
H9FA H -0.2366 0.4318 0.1074 0.101 Uiso 1 1 calc R . .
O1G O -0.4102(2) 0.70142(15) 0.20773(17) 0.0420(10) Uani 1 1 d . A .
N1G N -0.2933(3) 0.7694(2) 0.2435(2) 0.0563(15) Uani 1 1 d . . .
C1G C -0.2321(4) 0.8030(3) 0.2613(3) 0.068(2) Uani 1 1 d . A .
H1GA H -0.1866 0.7888 0.2862 0.081 Uiso 1 1 calc R . .
C2G C -0.2350(4) 0.8565(3) 0.2442(3) 0.074(2) Uani 1 1 d . . .
H2GA H -0.1912 0.8790 0.2571 0.089 Uiso 1 1 calc R A .
C3G C -0.2993(5) 0.8793(3) 0.2089(3) 0.078(2) Uani 1 1 d D A .
H3GA H -0.3000 0.9169 0.1973 0.093 Uiso 1 1 calc R . .
C4G C -0.3644(4) 0.8459(2) 0.1901(3) 0.0558(19) Uani 1 1 d . . .
C5G C -0.3580(4) 0.7909(3) 0.2087(3) 0.0504(17) Uani 1 1 d . A .
C6G C -0.4208(3) 0.7531(2) 0.1894(3) 0.0400(15) Uani 1 1 d . . .
C7G C -0.4845(3) 0.7739(2) 0.1529(3) 0.0437(16) Uani 1 1 d . A .
H7GA H -0.5258 0.7501 0.1372 0.052 Uiso 1 1 calc R . .
C8G C -0.4916(4) 0.8294(2) 0.1374(3) 0.0560(19) Uani 1 1 d . . .
H8GA H -0.5387 0.8424 0.1141 0.067 Uiso 1 1 calc R A .
C9G C -0.4326(5) 0.8655(3) 0.1551(3) 0.074(2) Uani 1 1 d . A .
H9GA H -0.4380 0.9030 0.1437 0.089 Uiso 1 1 calc R . .
O1H O -0.1623(2) 0.6929(2) 0.2438(2) 0.0721(15) Uani 1 1 d . . .
N1H N -0.2494(3) 0.67055(19) 0.1218(2) 0.0497(14) Uani 1 1 d . . .
C1H C -0.2898(4) 0.6582(3) 0.0633(3) 0.0549(18) Uani 1 1 d . A .
H1HA H -0.3423 0.6454 0.0686 0.066 Uiso 1 1 calc R . .
C2H C -0.2609(4) 0.6626(3) -0.0073(3) 0.076(2) Uani 1 1 d . . .
H2HA H -0.2919 0.6506 -0.0483 0.092 Uiso 1 1 calc R A .
C3H C -0.1888(4) 0.6839(3) -0.0171(4) 0.086(3) Uani 1 1 d . A .
H3HA H -0.1696 0.6881 -0.0652 0.103 Uiso 1 1 calc R . .
C4H C -0.1423(4) 0.6998(3) 0.0434(4) 0.080(2) Uani 1 1 d . . .
C5H C -0.1748(4) 0.6918(3) 0.1141(3) 0.066(2) Uani 1 1 d . A .
C6H C -0.1324(4) 0.7056(3) 0.1789(4) 0.082(2) Uani 1 1 d . A .
C7H C -0.0591(4) 0.7285(3) 0.1722(5) 0.097(3) Uani 1 1 d U . .
H7HA H -0.0293 0.7381 0.2150 0.117 Uiso 1 1 calc R A .
C8H C -0.0277(5) 0.7380(4) 0.1033(5) 0.120(4) Uani 1 1 d . A .
H8HA H 0.0233 0.7539 0.1008 0.144 Uiso 1 1 calc R . .
C9H C -0.0666(4) 0.7255(4) 0.0405(5) 0.104(3) Uani 1 1 d . A .
H9HA H -0.0442 0.7337 -0.0054 0.124 Uiso 1 1 calc R . .
O1I O -0.5311(4) 0.55122(15) 0.1947(4) 0.047(2) Uani 0.536(3) 1 d PD A 1
N1I N -0.4389(2) 0.53078(13) 0.3125(2) 0.055(3) Uani 0.536(3) 1 d PG A 1
C1I C -0.3904(3) 0.51988(17) 0.3734(2) 0.063(4) Uani 0.536(3) 1 d PG A 1
H1IA H -0.3650 0.5488 0.3991 0.076 Uiso 0.536(3) 1 calc PR A 1
C2I C -0.3792(3) 0.46662(19) 0.3968(3) 0.063(4) Uani 0.536(3) 1 d PGD A 1
H2IA H -0.3461 0.4592 0.4384 0.075 Uiso 0.536(3) 1 calc PR A 1
C3I C -0.4165(3) 0.42427(16) 0.3592(3) 0.050(3) Uani 0.536(3) 1 d PG A 1
H3IA H -0.4088 0.3879 0.3751 0.060 Uiso 0.536(3) 1 calc PR A 1
C4I C -0.4649(3) 0.43517(13) 0.2983(2) 0.049(3) Uani 0.536(3) 1 d PGU A 1
C5I C -0.4761(2) 0.48842(13) 0.2750(2) 0.038(3) Uani 0.536(3) 1 d PGU A 1
C6I C -0.5246(3) 0.49932(16) 0.2141(2) 0.039(3) Uani 0.536(3) 1 d PGDU A 1
C7I C -0.5619(3) 0.45697(19) 0.1765(3) 0.068(4) Uani 0.536(3) 1 d PG A 1
H7IA H -0.5950 0.4644 0.1349 0.081 Uiso 0.536(3) 1 calc PR A 1
C8I C -0.5506(3) 0.40371(18) 0.1998(3) 0.061(4) Uani 0.536(3) 1 d PG A 1
H8IA H -0.5761 0.3748 0.1742 0.073 Uiso 0.536(3) 1 calc PR A 1
C9I C -0.5022(3) 0.39281(14) 0.2607(3) 0.050(3) Uani 0.536(3) 1 d PGU A 1
H9IA H -0.4945 0.3564 0.2767 0.060 Uiso 0.536(3) 1 calc PR A 1
O1J O -0.4494(4) 0.55257(16) 0.3282(4) 0.037(2) Uani 0.464(3) 1 d PDU A 2
N1J N -0.5460(3) 0.53442(16) 0.2127(3) 0.042(3) Uani 0.464(3) 1 d PGU A 2
C1J C -0.5973(3) 0.5248(2) 0.1534(3) 0.064(4) Uani 0.464(3) 1 d PG A 2
H1JA H -0.6198 0.5544 0.1269 0.077 Uiso 0.464(3) 1 calc PR A 2
C2J C -0.6158(4) 0.4718(2) 0.1330(3) 0.078(4) Uani 0.464(3) 1 d PGU A 2
H2JA H -0.6509 0.4652 0.0926 0.094 Uiso 0.464(3) 1 calc PR A 2
C3J C -0.5829(4) 0.42843(19) 0.1719(3) 0.068(4) Uani 0.464(3) 1 d PGU A 2
H3JA H -0.5955 0.3922 0.1580 0.082 Uiso 0.464(3) 1 calc PR A 2
C4J C -0.5315(3) 0.43806(15) 0.2311(3) 0.048(3) Uani 0.464(3) 1 d PGU A 2
C5J C -0.5130(3) 0.49105(15) 0.2515(3) 0.034(3) Uani 0.464(3) 1 d PGU A 2
C6J C -0.4616(3) 0.50068(18) 0.3107(3) 0.048(4) Uani 0.464(3) 1 d PGDU A 2
C7J C -0.4287(4) 0.4573(2) 0.3496(4) 0.063(4) Uani 0.464(3) 1 d PG A 2
H7JA H -0.3936 0.4639 0.3901 0.075 Uiso 0.464(3) 1 calc PR A 2
C8J C -0.4472(4) 0.4043(2) 0.3292(4) 0.056(4) Uani 0.464(3) 1 d PGU A 2
H8JA H -0.4247 0.3747 0.3558 0.067 Uiso 0.464(3) 1 calc PR A 2
C9J C -0.4986(4) 0.39470(15) 0.2700(4) 0.095(5) Uani 0.464(3) 1 d PGU A 2
H9JA H -0.5112 0.3585 0.2560 0.114 Uiso 0.464(3) 1 calc PR A 2
O1S O -0.0159(3) 0.5648(3) 0.4107(3) 0.124(4) Uani 0.50 1 d PDU . .
O2S O -0.1849(2) 0.4962(4) 0.4036(5) 0.391(7) Uani 0.50 1 d PDU . .
C1S C 0.0421(5) 0.6066(3) 0.4101(8) 0.079(4) Uani 0.50 1 d PDU . .
H1SA H 0.0372 0.6270 0.3640 0.119 Uiso 0.50 1 calc PR . .
H1SB H 0.0949 0.5903 0.4143 0.119 Uiso 0.50 1 calc PR . .
H1SC H 0.0343 0.6312 0.4514 0.119 Uiso 0.50 1 calc PR . .
C2S C -0.0607(3) 0.5548(3) 0.4744(3) 0.132(6) Uani 0.50 1 d PDU . .
H2SA H -0.0858 0.5888 0.4910 0.159 Uiso 0.50 1 calc PR . .
H2SB H -0.0260 0.5408 0.5146 0.159 Uiso 0.50 1 calc PR . .
C3S C -0.1229(5) 0.5131(4) 0.4533(7) 0.189 Uani 0.50 1 d PDU . .
H3SA H -0.0898 0.4800 0.4532 0.227 Uiso 0.50 1 calc PR . .
H3SB H -0.1511 0.5110 0.5000 0.227 Uiso 0.50 1 calc PR . .
C4S C -0.2629(3) 0.5188(4) 0.4020(8) 0.079 Uani 0.50 1 d PDU . .
H4SA H -0.2600 0.5577 0.3911 0.118 Uiso 0.50 1 calc PR . .
H4SB H -0.2868 0.5136 0.4498 0.118 Uiso 0.50 1 calc PR . .
H4SC H -0.2952 0.5006 0.3640 0.118 Uiso 0.50 1 calc PR . .
O3S O -0.7018(3) -0.0047(4) 0.3968(3) 0.206(6) Uani 0.50 1 d PDU . .
O4S O -0.5369(3) 0.0490(3) 0.4076(3) 0.119(4) Uani 0.50 1 d PDU . .
C5S C -0.7726(4) 0.0260(5) 0.4039(9) 0.110(5) Uani 0.50 1 d PDU . .
H5SA H -0.7970 0.0320 0.3552 0.165 Uiso 0.50 1 calc PR . .
H5SB H -0.7601 0.0611 0.4267 0.165 Uiso 0.50 1 calc PR . .
H5SC H -0.8093 0.0061 0.4345 0.165 Uiso 0.50 1 calc PR . .
C6S C -0.6491(3) -0.0005(3) 0.4590(4) 0.114(5) Uani 0.50 1 d PDU . .
H6SA H -0.6188 -0.0349 0.4619 0.137 Uiso 0.50 1 calc PR . .
H6SB H -0.6822 0.0007 0.5029 0.137 Uiso 0.50 1 calc PR . .
C7S C -0.5903(4) 0.0451(3) 0.4665(4) 0.098(5) Uani 0.50 1 d PDU . .
H7SA H -0.6195 0.0798 0.4701 0.117 Uiso 0.50 1 calc PR . .
H7SB H -0.5594 0.0402 0.5128 0.117 Uiso 0.50 1 calc PR . .
C8S C -0.4814(5) 0.0909(4) 0.3913(9) 0.104 Uani 0.50 1 d PD . .
H8SA H -0.5092 0.1255 0.3854 0.156 Uiso 0.50 1 calc PR . .
H8SB H -0.4547 0.0819 0.3459 0.156 Uiso 0.50 1 calc PR . .
H8SC H -0.4422 0.0938 0.4316 0.156 Uiso 0.50 1 calc PR . .

loop_
_atom_site_aniso_label
_atom_site_aniso_U_11
_atom_site_aniso_U_22
_atom_site_aniso_U_33
_atom_site_aniso_U_23
_atom_site_aniso_U_13
_atom_site_aniso_U_12
Y1 0.0413(3) 0.0344(3) 0.0377(3) -0.0004(2) 0.0071(2) -0.0014(2)
Y2 0.0417(3) 0.0393(3) 0.0257(3) -0.0008(2) 0.0101(2) 0.0017(2)
Y3 0.0463(3) 0.0711(4) 0.0334(3) -0.0117(3) 0.0157(3) -0.0131(3)
O1A 0.044(2) 0.037(2) 0.037(2) 0.0046(16) 0.0125(17) 0.0048(16)
N1A 0.067(3) 0.050(3) 0.033(3) -0.004(2) 0.018(2) -0.010(2)
C1A 0.061(4) 0.064(4) 0.043(3) -0.012(3) -0.008(3) -0.012(3)
C2A 0.086(5) 0.070(4) 0.066(4) -0.010(4) 0.013(4) -0.035(4)
C3A 0.098(5) 0.048(4) 0.074(4) -0.003(3) 0.035(4) -0.032(4)
C4A 0.075(4) 0.034(3) 0.058(4) 0.001(3) 0.029(3) -0.017(3)
C5A 0.056(4) 0.044(3) 0.036(3) -0.007(3) 0.012(3) 0.007(3)
C6A 0.061(4) 0.034(3) 0.040(3) -0.001(3) 0.023(3) 0.001(3)
C7A 0.080(4) 0.051(4) 0.030(3) 0.003(3) 0.016(3) 0.003(3)
C8A 0.096(5) 0.034(3) 0.058(4) 0.015(3) 0.031(4) 0.010(3)
C9A 0.086(5) 0.037(3) 0.073(4) 0.007(3) 0.030(4) -0.009(3)
O1B 0.039(2) 0.049(2) 0.0258(18) -0.0038(16) 0.0117(16) -0.0006(17)
N1B 0.049(3) 0.035(2) 0.030(2) -0.0026(19) 0.007(2) 0.002(2)
C1B 0.050(3) 0.043(3) 0.037(3) 0.004(3) 0.002(3) 0.003(3)
C2B 0.054(4) 0.055(4) 0.035(3) -0.006(3) 0.003(3) 0.001(3)
C3B 0.064(4) 0.046(3) 0.023(3) 0.002(2) -0.008(3) -0.006(3)
C4B 0.051(3) 0.040(3) 0.022(3) 0.000(2) 0.005(2) -0.010(3)
C5B 0.045(3) 0.028(3) 0.027(3) -0.003(2) 0.007(2) -0.009(2)
C6B 0.046(3) 0.031(3) 0.022(3) -0.006(2) 0.006(2) -0.004(2)
C7B 0.048(3) 0.045(3) 0.031(3) -0.006(2) 0.010(3) -0.001(3)
C8B 0.054(3) 0.065(4) 0.034(3) -0.018(3) 0.019(3) -0.015(3)
C9B 0.062(4) 0.048(3) 0.031(3) -0.004(3) 0.007(3) -0.014(3)
O1C 0.043(2) 0.0318(19) 0.0305(19) 0.0013(15) 0.0009(16) -0.0014(16)
N1C 0.057(3) 0.041(3) 0.026(2) 0.003(2) 0.014(2) 0.009(2)
C1C 0.055(4) 0.053(4) 0.036(3) 0.006(3) 0.007(3) 0.006(3)
C2C 0.077(4) 0.050(4) 0.049(4) 0.019(3) 0.014(3) 0.025(3)
C3C 0.077(4) 0.049(4) 0.039(3) 0.007(3) 0.005(3) 0.006(3)
C4C 0.068(4) 0.034(3) 0.022(3) 0.003(2) 0.006(3) 0.000(3)
C5C 0.046(3) 0.040(3) 0.025(3) 0.003(2) 0.009(2) 0.000(3)
C6C 0.064(3) 0.031(3) 0.015(2) 0.006(2) 0.017(2) -0.001(3)
C7C 0.056(4) 0.047(3) 0.025(3) -0.001(2) 0.003(3) -0.001(3)
C8C 0.058(4) 0.040(3) 0.037(3) 0.000(3) -0.002(3) -0.001(3)
C9C 0.074(4) 0.036(3) 0.033(3) 0.001(3) 0.005(3) -0.008(3)
O1D 0.048(2) 0.060(2) 0.033(2) -0.0073(18) 0.0099(18) 0.0007(19)
N1D 0.048(3) 0.046(3) 0.030(2) 0.006(2) 0.014(2) 0.005(2)
C1D 0.075(4) 0.073(4) 0.025(3) 0.005(3) 0.002(3) 0.030(3)
C2D 0.108(6) 0.100(6) 0.036(4) 0.006(4) 0.021(4) 0.025(5)
C3D 0.081(5) 0.097(5) 0.037(3) 0.007(3) 0.027(3) 0.016(4)
C4D 0.062(4) 0.062(4) 0.053(4) -0.009(3) 0.026(3) 0.006(3)
C5D 0.054(3) 0.051(4) 0.039(3) -0.005(3) 0.021(3) -0.002(3)
C6D 0.042(3) 0.054(4) 0.035(3) -0.009(3) 0.006(3) -0.004(3)
C7D 0.047(4) 0.086(5) 0.069(4) -0.014(4) 0.010(3) 0.014(3)
C8D 0.052(4) 0.112(6) 0.067(4) -0.018(4) 0.026(4) 0.012(4)
C9D 0.061(4) 0.078(5) 0.063(4) 0.001(3) 0.044(3) 0.014(3)
O1E 0.038(2) 0.063(2) 0.0279(19) -0.0009(18) 0.0111(17) -0.0019(18)
N1E 0.041(3) 0.051(3) 0.037(3) -0.003(2) 0.005(2) 0.000(2)
C1E 0.044(3) 0.052(4) 0.043(3) -0.002(3) 0.004(3) -0.003(3)
C2E 0.051(4) 0.062(4) 0.044(3) -0.008(3) -0.014(3) 0.006(3)
C3E 0.078(4) 0.039(3) 0.040(3) -0.007(3) 0.006(3) 0.010(3)
C4E 0.060(4) 0.033(3) 0.034(3) 0.001(2) 0.004(3) 0.005(3)
C5E 0.043(3) 0.036(3) 0.031(3) -0.002(2) 0.007(3) 0.005(2)
C6E 0.048(3) 0.030(3) 0.029(3) 0.000(2) 0.010(3) -0.003(2)
C7E 0.043(3) 0.040(3) 0.045(3) 0.007(3) 0.012(3) 0.005(3)
C8E 0.068(4) 0.049(3) 0.028(3) 0.002(3) 0.019(3) -0.004(3)
C9E 0.075(4) 0.050(4) 0.024(3) 0.001(3) 0.009(3) -0.007(3)
O1F 0.060(2) 0.051(2) 0.045(2) -0.0088(19) 0.024(2) -0.001(2)
N1F 0.042(3) 0.070(4) 0.100(4) 0.010(3) 0.014(3) -0.002(3)
C1F 0.053(4) 0.073(5) 0.166(8) -0.016(5) 0.011(5) 0.007(4)
C2F 0.079(5) 0.119(6) 0.138(6) -0.008(5) 0.022(4) 0.002(4)
C3F 0.096(5) 0.079(5) 0.121(5) -0.008(4) 0.023(4) 0.010(4)
C4F 0.072(5) 0.062(5) 0.116(6) 0.004(4) 0.034(5) -0.008(4)
C5F 0.061(4) 0.040(3) 0.079(4) 0.006(3) 0.033(3) 0.005(3)
C6F 0.080(4) 0.038(3) 0.047(3) 0.000(3) 0.038(3) -0.014(3)
C7F 0.093(5) 0.042(4) 0.061(4) -0.010(3) 0.038(4) -0.009(3)
C8F 0.107(5) 0.069(4) 0.079(4) -0.012(4) 0.037(4) -0.016(4)
C9F 0.091(4) 0.066(4) 0.098(5) -0.013(4) 0.046(4) 0.001(4)
O1G 0.052(2) 0.054(2) 0.0209(18) -0.0048(16) 0.0084(17) -0.0145(18)
N1G 0.068(3) 0.074(3) 0.028(2) -0.014(2) 0.015(2) -0.033(3)
C1G 0.084(5) 0.088(5) 0.032(3) -0.020(3) 0.019(3) -0.040(4)
C2G 0.103(5) 0.077(4) 0.043(4) -0.008(3) 0.006(4) -0.055(4)
C3G 0.130(6) 0.065(4) 0.038(4) 0.002(3) 0.005(4) -0.047(4)
C4G 0.099(5) 0.040(3) 0.029(3) 0.005(3) 0.007(3) -0.028(3)
C5G 0.058(4) 0.072(4) 0.022(3) -0.001(3) 0.009(3) -0.018(3)
C6G 0.059(4) 0.045(3) 0.017(3) 0.004(2) 0.006(3) -0.011(3)
C7G 0.063(4) 0.042(3) 0.027(3) -0.001(3) 0.006(3) -0.013(3)
C8G 0.089(5) 0.053(4) 0.026(3) 0.011(3) 0.002(3) -0.011(3)
C9G 0.142(6) 0.045(4) 0.036(3) 0.007(3) 0.013(4) -0.020(4)
O1H 0.047(2) 0.135(4) 0.035(2) -0.019(2) 0.013(2) -0.027(3)
N1H 0.050(3) 0.061(3) 0.039(3) -0.015(2) 0.015(2) -0.017(2)
C1H 0.050(4) 0.073(4) 0.042(3) -0.020(3) 0.012(3) -0.010(3)
C2H 0.079(5) 0.110(6) 0.041(4) -0.026(4) 0.019(4) -0.014(4)
C3H 0.090(5) 0.132(7) 0.036(4) -0.011(4) 0.023(4) 0.000(5)
C4H 0.058(4) 0.116(6) 0.067(4) 0.000(4) 0.042(3) -0.004(4)
C5H 0.055(4) 0.106(5) 0.039(3) -0.012(4) 0.022(3) -0.015(4)
C6H 0.054(4) 0.144(7) 0.050(4) -0.012(4) 0.027(3) -0.037(4)
C7H 0.079(4) 0.128(5) 0.085(5) -0.001(4) 0.007(4) -0.033(4)
C8H 0.070(5) 0.208(10) 0.085(6) 0.017(6) 0.038(4) -0.038(6)
C9H 0.064(5) 0.166(8) 0.083(5) 0.013(6) 0.039(4) 0.001(5)
O1I 0.048(4) 0.048(4) 0.047(4) 0.001(4) 0.016(4) -0.008(4)
N1I 0.049(5) 0.053(6) 0.065(6) -0.009(5) 0.038(5) 0.013(5)
C1I 0.076(9) 0.056(8) 0.058(8) -0.011(6) 0.004(7) 0.008(7)
C2I 0.104(10) 0.060(7) 0.025(6) 0.015(5) 0.011(6) -0.002(7)
C3I 0.061(7) 0.032(6) 0.059(7) 0.007(5) 0.017(6) -0.005(5)
C4I 0.045(6) 0.052(5) 0.051(7) 0.005(5) 0.026(5) -0.002(5)
C5I 0.021(5) 0.055(5) 0.037(6) 0.020(5) 0.007(5) 0.006(5)
C6I 0.043(5) 0.046(5) 0.027(4) -0.004(4) 0.009(4) 0.000(4)
C7I 0.074(8) 0.050(7) 0.080(9) -0.007(7) 0.035(7) 0.003(6)
C8I 0.071(7) 0.059(8) 0.054(7) -0.008(6) 0.037(6) -0.001(6)
C9I 0.053(5) 0.042(5) 0.057(5) -0.002(4) 0.030(5) -0.003(4)
O1J 0.031(4) 0.036(4) 0.043(4) 0.002(3) 0.011(3) 0.010(3)
N1J 0.040(5) 0.036(5) 0.051(5) -0.005(4) 0.025(4) -0.010(4)
C1J 0.061(9) 0.035(7) 0.098(11) -0.012(7) 0.025(8) -0.007(7)
C2J 0.081(7) 0.075(7) 0.079(7) -0.005(6) 0.008(6) -0.005(6)
C3J 0.072(7) 0.057(7) 0.077(7) -0.008(6) 0.028(6) -0.001(6)
C4J 0.053(6) 0.044(6) 0.049(6) 0.003(5) 0.026(5) 0.002(5)
C5J 0.033(5) 0.037(5) 0.032(5) -0.008(4) 0.009(4) 0.005(4)
C6J 0.049(6) 0.045(6) 0.051(6) 0.008(5) 0.011(5) 0.013(5)
C7J 0.081(10) 0.030(7) 0.080(10) 0.021(7) 0.038(8) 0.002(7)
C8J 0.051(6) 0.049(6) 0.069(6) 0.011(5) 0.020(5) -0.002(5)
C9J 0.094(8) 0.093(8) 0.099(8) 0.005(6) 0.024(6) -0.001(6)
O1S 0.103(6) 0.128(6) 0.142(7) -0.054(5) 0.042(5) -0.029(5)
O2S 0.384(10) 0.393(10) 0.396(10) 0.003(7) 0.019(7) 0.004(7)
C1S 0.071(6) 0.060(6) 0.106(7) -0.032(5) 0.009(6) -0.008(5)
C2S 0.153(8) 0.115(8) 0.128(8) 0.003(6) -0.017(7) 0.018(6)
C3S 0.199 0.179 0.187 -0.001 -0.011 -0.001
C4S 0.071 0.062 0.103 -0.034 0.007 -0.012
O3S 0.215(8) 0.202(8) 0.203(8) 0.004(7) 0.021(7) 0.012(7)
O4S 0.120(6) 0.126(7) 0.112(6) -0.018(5) 0.002(5) -0.012(5)
C5S 0.111(8) 0.123(8) 0.097(7) 0.013(6) 0.007(6) 0.009(6)
C6S 0.104(8) 0.132(8) 0.107(8) -0.016(6) 0.007(6) 0.012(6)
C7S 0.105(7) 0.100(7) 0.087(7) -0.008(6) -0.018(6) 0.033(6)
C8S 0.122 0.097 0.094 -0.003 0.017 0.003

loop_
_atom_type_symbol
_atom_type_description
_atom_type_scat_dispersion_real
_atom_type_scat_dispersion_imag
_atom_type_scat_source
C C 0.0033 0.0016 'International Tables Vol C Tables 4.2.6.8 and 6.1.1.4'
H H 0.0000 0.0000 'International Tables Vol C Tables 4.2.6.8 and 6.1.1.4'
N N 0.0061 0.0033 'International Tables Vol C Tables 4.2.6.8 and 6.1.1.4'
O O 0.0106 0.0060 'International Tables Vol C Tables 4.2.6.8 and 6.1.1.4'
Y Y -2.7962 3.5667 'International Tables Vol C Tables 4.2.6.8 and 6.1.1.4'

loop_
_geom_angle_atom_site_label_1
_geom_angle_atom_site_label_2
_geom_angle_atom_site_label_3
_geom_angle
O1J Y1 O1B 142.10(18)
O1J Y1 O1I 74.6(2)
O1B Y1 O1I 72.52(17)
O1J Y1 O1E 71.93(18)
O1B Y1 O1E 144.98(13)
O1I Y1 O1E 141.16(18)
O1J Y1 O1F 80.8(2)
O1B Y1 O1F 110.73(12)
O1I Y1 O1F 79.60(19)
O1E Y1 O1F 76.24(12)
O1J Y1 O1A 80.7(2)
O1B Y1 O1A 76.04(12)
O1I Y1 O1A 80.82(19)
O1E Y1 O1A 112.04(12)
O1F Y1 O1A 156.01(13)
O1J Y1 O1G 132.4(2)
O1B Y1 O1G 82.90(12)
O1I Y1 O1G 125.12(17)
O1E Y1 O1G 69.10(12)
O1F Y1 O1G 64.33(12)
O1A Y1 O1G 139.44(12)
O1J Y1 O1C 125.29(19)
O1B Y1 O1C 69.07(11)
O1I Y1 O1C 132.67(18)
O1E Y1 O1C 83.72(12)
O1F Y1 O1C 139.90(12)
O1A Y1 O1C 64.05(11)
O1G Y1 O1C 76.19(11)
O1J Y1 N1J 66.1(2)
O1B Y1 N1J 78.32(14)
O1I Y1 N1J 11.86(19)
O1E Y1 N1J 136.65(14)
O1F Y1 N1J 86.74(14)
O1A Y1 N1J 71.81(14)
O1G Y1 N1J 136.92(13)
O1C Y1 N1J 129.76(13)
O1J Y1 N1I 12.05(18)
O1B Y1 N1I 136.06(12)
O1I Y1 N1I 64.94(17)
O1E Y1 N1I 78.95(13)
O1F Y1 N1I 72.55(13)
O1A Y1 N1I 86.64(12)
O1G Y1 N1I 130.83(12)
O1C Y1 N1I 137.00(11)
N1J Y1 N1I 57.86(14)
O1J Y1 Y3 90.93(18)
O1B Y1 Y3 122.35(8)
O1I Y1 Y3 121.68(17)
O1E Y1 Y3 41.37(8)
O1F Y1 Y3 42.12(9)
O1A Y1 Y3 153.11(9)
O1G Y1 Y3 41.47(8)
O1C Y1 Y3 102.08(8)
N1J Y1 Y3 127.80(11)
N1I Y1 Y3 90.25(9)
O1J Y1 Y2 122.49(19)
O1B Y1 Y2 41.04(8)
O1I Y1 Y2 90.74(16)
O1E Y1 Y2 123.84(9)
O1F Y1 Y2 151.61(10)
O1A Y1 Y2 41.83(8)
O1G Y1 Y2 101.79(9)
O1C Y1 Y2 41.92(8)
N1J Y1 Y2 88.79(11)
N1I Y1 Y2 127.18(9)
Y3 Y1 Y2 139.87(2)
O1D Y2 O1B 139.00(12)
O1D Y2 O1C 137.86(12)
O1B Y2 O1C 71.04(11)
O1D Y2 O1A 136.67(12)
O1B Y2 O1A 75.35(12)
O1C Y2 O1A 65.96(11)
O1D Y2 N1D 69.12(13)
O1B Y2 N1D 151.63(13)
O1C Y2 N1D 88.56(13)
O1A Y2 N1D 78.42(13)
O1D Y2 N1C 75.93(14)
O1B Y2 N1C 103.67(13)
O1C Y2 N1C 66.60(13)
O1A Y2 N1C 129.82(13)
N1D Y2 N1C 85.01(13)
O1D Y2 N1A 79.33(15)
O1B Y2 N1A 98.94(13)
O1C Y2 N1A 133.34(13)
O1A Y2 N1A 67.42(14)
N1D Y2 N1A 80.56(14)
N1C Y2 N1A 154.51(15)
O1D Y2 N1B 73.51(13)
O1B Y2 N1B 65.52(12)
O1C Y2 N1B 125.23(13)
O1A Y2 N1B 128.11(12)
N1D Y2 N1B 141.97(14)
N1C Y2 N1B 92.78(13)
N1A Y2 N1B 85.95(14)
O1D Y2 Y1 177.03(10)
O1B Y2 Y1 40.55(8)
O1C Y2 Y1 44.91(8)
O1A Y2 Y1 41.55(8)
N1D Y2 Y1 111.15(10)
N1C Y2 Y1 107.02(10)
N1A Y2 Y1 97.77(11)
N1B Y2 Y1 105.80(10)
O1H Y3 O1G 136.25(15)
O1H Y3 O1E 140.69(13)
O1G Y3 O1E 71.41(12)
O1H Y3 O1F 135.75(14)
O1G Y3 O1F 66.19(13)
O1E Y3 O1F 75.40(12)
O1H Y3 N1F 78.92(17)
O1G Y3 N1F 133.35(15)
O1E Y3 N1F 100.42(15)
O1F Y3 N1F 67.32(15)
O1H Y3 N1G 75.75(17)
O1G Y3 N1G 67.15(14)
O1E Y3 N1G 101.54(14)
O1F Y3 N1G 131.50(15)
N1F Y3 N1G 154.38(16)
O1H Y3 N1H 69.10(14)
O1G Y3 N1H 85.53(14)
O1E Y3 N1H 150.18(14)
O1F Y3 N1H 78.12(14)
N1F Y3 N1H 81.56(17)
N1G Y3 N1H 85.91(14)
O1H Y3 N1E 75.27(14)
O1G Y3 N1E 124.57(13)
O1E Y3 N1E 65.43(13)
O1F Y3 N1E 128.90(14)
N1F Y3 N1E 88.33(17)
N1G Y3 N1E 88.91(14)
N1H Y3 N1E 144.19(15)
O1H Y3 Y1 177.22(12)
O1G Y3 Y1 44.72(9)
O1E Y3 Y1 41.06(8)
O1F Y3 Y1 41.48(9)
N1F Y3 Y1 98.80(12)
N1G Y3 Y1 106.41(11)
N1H Y3 Y1 109.11(11)
N1E Y3 Y1 106.35(10)
C6A O1A Y1 134.5(3)
C6A O1A Y2 119.0(3)
Y1 O1A Y2 96.62(12)
C1A N1A C5A 119.0(5)
C1A N1A Y2 125.8(4)
C5A N1A Y2 113.7(4)
N1A C1A C2A 122.2(6)
C3A C2A C1A 119.3(7)
C2A C3A C4A 121.6(6)
C3A C4A C9A 125.2(6)
C3A C4A C5A 116.0(5)
C9A C4A C5A 118.8(6)
N1A C5A C4A 121.8(5)
N1A C5A C6A 117.5(5)
C4A C5A C6A 120.6(5)
O1A C6A C7A 124.1(5)
O1A C6A C5A 118.6(5)
C7A C6A C5A 117.3(5)
C6A C7A C8A 120.1(6)
C9A C8A C7A 123.7(6)
C8A C9A C4A 119.4(6)
C6B O1B Y1 136.3(3)
C6B O1B Y2 124.7(3)
Y1 O1B Y2 98.42(12)
C1B N1B C5B 117.5(4)
C1B N1B Y2 127.2(3)
C5B N1B Y2 115.3(3)
N1B C1B C2B 123.5(5)
C3B C2B C1B 120.0(5)
C2B C3B C4B 120.0(5)
C9B C4B C5B 118.5(5)
C9B C4B C3B 125.0(5)
C5B C4B C3B 116.4(5)
N1B C5B C6B 116.9(4)
N1B C5B C4B 122.6(5)
C6B C5B C4B 120.5(5)
O1B C6B C7B 123.7(5)
O1B C6B C5B 117.5(4)
C7B C6B C5B 118.8(4)
C6B C7B C8B 120.3(5)
C9B C8B C7B 122.5(5)
C8B C9B C4B 119.4(5)
C6C O1C Y2 121.7(3)
C6C O1C Y1 140.2(3)
Y2 O1C Y1 93.17(11)
C1C N1C C5C 119.1(5)
C1C N1C Y2 125.0(4)
C5C N1C Y2 115.4(3)
N1C C1C C2C 122.2(5)
C3C C2C C1C 120.3(6)
C2C C3C C4C 118.7(6)
C9C C4C C3C 122.9(5)
C9C C4C C5C 118.1(5)
C3C C4C C5C 119.0(5)
N1C C5C C6C 116.5(5)
N1C C5C C4C 120.8(5)
C6C C5C C4C 122.7(5)
O1C C6C C7C 124.4(5)
O1C C6C C5C 119.0(5)
C7C C6C C5C 116.5(5)
C8C C7C C6C 120.9(5)
C9C C8C C7C 121.6(5)
C8C C9C C4C 120.2(5)
C6D O1D Y2 122.5(3)
C1D N1D C5D 117.9(5)
C1D N1D Y2 130.5(4)
C5D N1D Y2 111.6(3)
N1D C1D C2D 124.5(6)
C3D C2D C1D 117.4(6)
C2D C3D C4D 122.9(6)
C3D C4D C9D 127.2(6)
C3D C4D C5D 115.9(6)
C9D C4D C5D 116.9(6)
N1D C5D C6D 118.0(5)
N1D C5D C4D 121.5(5)
C6D C5D C4D 120.5(5)
O1D C6D C7D 123.8(5)
O1D C6D C5D 118.1(5)
C7D C6D C5D 118.1(5)
C6D C7D C8D 121.8(6)
C9D C8D C7D 122.1(6)
C8D C9D C4D 120.4(6)
C6E O1E Y1 137.9(3)
C6E O1E Y3 124.2(3)
Y1 O1E Y3 97.57(12)
C1E N1E C5E 118.1(5)
C1E N1E Y3 126.0(4)
C5E N1E Y3 115.9(3)
N1E C1E C2E 122.4(5)
C3E C2E C1E 118.9(6)
C2E C3E C4E 120.6(5)
C9E C4E C5E 119.5(5)
C9E C4E C3E 124.5(5)
C5E C4E C3E 116.0(5)
N1E C5E C4E 123.9(5)
N1E C5E C6E 116.2(4)
C4E C5E C6E 119.8(5)
O1E C6E C7E 123.2(5)
O1E C6E C5E 118.2(4)
C7E C6E C5E 118.6(5)
C6E C7E C8E 120.5(5)
C9E C8E C7E 121.8(5)
C8E C9E C4E 119.7(5)
C6F O1F Y1 138.1(3)
C6F O1F Y3 118.5(4)
Y1 O1F Y3 96.40(13)
C1F N1F C5F 121.0(6)
C1F N1F Y3 124.0(5)
C5F N1F Y3 113.1(4)
N1F C1F C2F 120.1(8)
C3F C2F C1F 120.9(8)
C2F C3F C4F 119.6(8)
C9F C4F C5F 120.2(7)
C9F C4F C3F 123.8(7)
C5F C4F C3F 116.0(7)
N1F C5F C4F 122.3(6)
N1F C5F C6F 117.9(5)
C4F C5F C6F 119.8(6)
O1F C6F C7F 121.5(6)
O1F C6F C5F 117.9(5)
C7F C6F C5F 120.5(6)
C6F C7F C8F 116.7(6)
C9F C8F C7F 122.7(7)
C4F C9F C8F 119.9(7)
C6G O1G Y3 122.2(3)
C6G O1G Y1 138.9(3)
Y3 O1G Y1 93.81(13)
C5G N1G C1G 118.4(5)
C5G N1G Y3 115.9(4)
C1G N1G Y3 125.1(4)
C2G C1G N1G 120.9(6)
C1G C2G C3G 122.0(6)
C2G C3G C4G 118.8(6)
C9G C4G C5G 120.3(6)
C9G C4G C3G 122.9(6)
C5G C4G C3G 116.8(6)
N1G C5G C4G 123.0(5)
N1G C5G C6G 116.2(5)
C4G C5G C6G 120.7(5)
O1G C6G C7G 126.1(5)
O1G C6G C5G 117.4(5)
C7G C6G C5G 116.5(5)
C6G C7G C8G 122.2(5)
C9G C8G C7G 121.9(6)
C8G C9G C4G 118.3(6)
C6H O1H Y3 120.6(4)
C1H N1H C5H 118.3(5)
C1H N1H Y3 129.2(4)
C5H N1H Y3 112.3(4)
N1H C1H C2H 123.6(6)
C3H C2H C1H 119.8(6)
C2H C3H C4H 119.9(6)
C3H C4H C5H 116.9(6)
C3H C4H C9H 125.6(7)
C5H C4H C9H 117.5(7)
N1H C5H C6H 117.0(5)
N1H C5H C4H 121.3(6)
C6H C5H C4H 121.6(6)
O1H C6H C7H 122.8(6)
O1H C6H C5H 119.3(6)
C7H C6H C5H 117.8(6)
C6H C7H C8H 121.1(8)
C9H C8H C7H 122.6(8)
C8H C9H C4H 119.3(7)
C6I O1I Y1 127.3(5)
C1I N1I C5I 120.0
C1I N1I Y1 128.98(13)
C5I N1I Y1 110.74(13)
N1I C1I C2I 120.0
C3I C2I C1I 120.0
C2I C3I C4I 120.0
C3I C4I C5I 120.0
C3I C4I C9I 120.0
C5I C4I C9I 120.0
C6I C5I C4I 120.0
C6I C5I N1I 120.0
C4I C5I N1I 120.0
O1I C6I C5I 116.1(4)
O1I C6I C7I 123.9(4)
C5I C6I C7I 120.0
C6I C7I C8I 120.0
C9I C8I C7I 120.0
C8I C9I C4I 120.0
C6J O1J Y1 126.2(5)
C1J N1J C5J 120.0
C1J N1J Y1 129.33(16)
C5J N1J Y1 110.37(16)
C2J C1J N1J 120.0
C1J C2J C3J 120.0
C2J C3J C4J 120.0
C5J C4J C3J 120.0
C5J C4J C9J 120.0
C3J C4J C9J 120.0
C4J C5J C6J 120.0
C4J C5J N1J 120.0
C6J C5J N1J 120.0
O1J C6J C5J 116.1(4)
O1J C6J C7J 123.9(4)
C5J C6J C7J 120.0
C8J C7J C6J 120.0
C7J C8J C9J 120.0
C8J C9J C4J 120.0
C1S O1S C2S 120.9(8)
C3S O2S C4S 124.1(9)
O1S C2S C3S 107.0(7)
O2S C3S C2S 148.6(11)
C5S O3S C6S 113.4(8)
C7S O4S C8S 129.7(8)
O3S C6S C7S 121.5(7)
O4S C7S C6S 114.5(6)

loop_
_geom_bond_atom_site_label_1
_geom_bond_atom_site_label_2
_geom_bond_distance
Y1 O1J 2.271(6)
Y1 O1B 2.300(3)
Y1 O1I 2.301(5)
Y1 O1E 2.316(3)
Y1 O1F 2.330(4)
Y1 O1A 2.336(3)
Y1 O1G 2.465(3)
Y1 O1C 2.474(3)
Y1 N1J 2.601(4)
Y1 N1I 2.644(4)
Y1 Y3 3.4957(9)
Y1 Y2 3.4994(8)
Y2 O1D 2.240(4)
Y2 O1B 2.322(3)
Y2 O1C 2.342(3)
Y2 O1A 2.350(3)
Y2 N1D 2.493(4)
Y2 N1C 2.502(4)
Y2 N1A 2.504(5)
Y2 N1B 2.555(4)
Y3 O1H 2.247(4)
Y3 O1G 2.320(4)
Y3 O1E 2.331(3)
Y3 O1F 2.359(4)
Y3 N1F 2.481(5)
Y3 N1G 2.484(5)
Y3 N1H 2.491(4)
Y3 N1E 2.549(4)
O1A C6A 1.330(6)
N1A C1A 1.326(7)
N1A C5A 1.354(7)
C1A C2A 1.385(9)
C2A C3A 1.337(9)
C3A C4A 1.397(9)
C4A C9A 1.404(9)
C4A C5A 1.420(8)
C5A C6A 1.435(8)
C6A C7A 1.387(8)
C7A C8A 1.390(8)
C8A C9A 1.332(9)
O1B C6B 1.334(5)
N1B C1B 1.330(7)
N1B C5B 1.368(6)
C1B C2B 1.401(7)
C2B C3B 1.334(7)
C3B C4B 1.433(7)
C4B C9B 1.412(7)
C4B C5B 1.423(7)
C5B C6B 1.411(7)
C6B C7B 1.360(7)
C7B C8B 1.410(7)
C8B C9B 1.336(8)
O1C C6C 1.319(6)
N1C C1C 1.345(7)
N1C C5C 1.368(7)
C1C C2C 1.402(8)
C2C C3C 1.364(8)
C3C C4C 1.415(8)
C4C C9C 1.405(8)
C4C C5C 1.419(7)
C5C C6C 1.411(7)
C6C C7C 1.410(7)
C7C C8C 1.403(7)
C8C C9C 1.367(8)
O1D C6D 1.319(6)
N1D C1D 1.297(7)
N1D C5D 1.380(7)
C1D C2D 1.411(8)
C2D C3D 1.350(9)
C3D C4D 1.372(9)
C4D C9D 1.439(8)
C4D C5D 1.450(8)
C5D C6D 1.421(7)
C6D C7D 1.368(8)
C7D C8D 1.394(9)
C8D C9D 1.333(9)
O1E C6E 1.326(6)
N1E C1E 1.338(7)
N1E C5E 1.361(6)
C1E C2E 1.403(8)
C2E C3E 1.380(8)
C3E C4E 1.410(8)
C4E C9E 1.399(8)
C4E C5E 1.408(7)
C5E C6E 1.414(7)
C6E C7E 1.378(7)
C7E C8E 1.390(7)
C8E C9E 1.348(8)
O1F C6F 1.311(7)
N1F C1F 1.285(9)
N1F C5F 1.353(8)
C1F C2F 1.394(11)
C2F C3F 1.353(11)
C3F C4F 1.399(10)
C4F C9F 1.384(10)
C4F C5F 1.395(9)
C5F C6F 1.438(9)
C6F C7F 1.405(8)
C7F C8F 1.423(9)
C8F C9F 1.386(10)
O1G C6G 1.326(6)
N1G C5G 1.359(7)
N1G C1G 1.360(8)
C1G C2G 1.354(9)
C2G C3G 1.370(10)
C3G C4G 1.411(9)
C4G C9G 1.391(9)
C4G C5G 1.400(8)
C5G C6G 1.450(8)
C6G C7G 1.354(7)
C7G C8G 1.399(8)
C8G C9G 1.370(9)
O1H C6H 1.338(7)
N1H C1H 1.289(7)
N1H C5H 1.378(8)
C1H C2H 1.395(8)
C2H C3H 1.344(10)
C3H C4H 1.397(10)
C4H C5H 1.429(9)
C4H C9H 1.432(10)
C5H C6H 1.408(9)
C6H C7H 1.371(9)
C7H C8H 1.398(11)
C8H C9H 1.342(11)
O1I C6I 1.329(4)
N1I C1I 1.3900
N1I C5I 1.3900
C1I C2I 1.3900
C2I C3I 1.3900
C3I C4I 1.3900
C4I C5I 1.3900
C4I C9I 1.3900
C5I C6I 1.3900
C6I C7I 1.3900
C7I C8I 1.3900
C8I C9I 1.3900
O1J C6J 1.331(4)
N1J C1J 1.3900
N1J C5J 1.3900
C1J C2J 1.3900
C2J C3J 1.3900
C3J C4J 1.3900
C4J C5J 1.3900
C4J C9J 1.3900
C5J C6J 1.3900
C6J C7J 1.3900
C7J C8J 1.3900
C8J C9J 1.3900
O1S C1S 1.423(5)
O1S C2S 1.426(5)
O2S C3S 1.431(5)
O2S C4S 1.432(5)
C2S C3S 1.513(5)
O3S C5S 1.427(5)
O3S C6S 1.429(5)
O4S C7S 1.427(5)
O4S C8S 1.431(5)
C6S C7S 1.505(5)
